data_7204057
loop_
_publ_author_name
'Reichert, Anja'
'Fr\"ohlich, Roland'
'Ferguson, Roderick'
'Kraft, Arno'

_publ_section_title
;
 Binding interactions between 3-aryl-1,2,4-oxadiazol-5-ones and a
 trisimidazoline base
;
_journal_issue 11
_journal_name_full 'Journal of the Chemical Society, Perkin Transactions 1'
_journal_page_first 1321
_journal_paper_doi 10.1039/b009451j
_journal_year 2001
_chemical_formula_sum 'C75 H110 N12 O10'
_chemical_formula_weight 1339.75
_space_group_IT_number 2
_symmetry_cell_setting triclinic
_symmetry_space_group_name_Hall '-P 1'
_symmetry_space_group_name_H-M 'P -1'
_atom_sites_solution_hydrogens geom
_atom_sites_solution_primary direct
_atom_sites_solution_secondary difmap
_audit_creation_method SHELXL-97
_cell_angle_alpha 85.76(2)
_cell_angle_beta 81.87(4)
_cell_angle_gamma 85.32(4)
_cell_formula_units_Z 2
_cell_length_a 8.775(6)
_cell_length_b 14.312(3)
_cell_length_c 30.069(7)
_cell_measurement_reflns_used 15
_cell_measurement_temperature 223(2)
_cell_measurement_theta_max 22.70
_cell_measurement_theta_min 10.62
_cell_volume 3718(3)
_computing_cell_refinement 'Express (Nonius B.V., 1994)'
_computing_data_collection 'Express (Nonius B.V., 1994)'
_computing_data_reduction 'MolEN (Fair, 1990)'
_computing_molecular_graphics 'SCHAKAL (Keller, 1997)'
_computing_publication_material 'SHELXL-97 (Sheldrick, 1997)'
_computing_structure_refinement 'SHELXL-97 (Sheldrick, 1997)'
_computing_structure_solution 'SHELXS-97 (Sheldrick, 1990)'
_diffrn_ambient_temperature 223(2)
_diffrn_measured_fraction_theta_full 0.999
_diffrn_measured_fraction_theta_max 0.999
_diffrn_measurement_device_type 'Enraf Nonius CAD4'
_diffrn_measurement_method '\w/2\q scans'
_diffrn_radiation_monochromator graphite
_diffrn_radiation_source 'fine-focus sealed tube'
_diffrn_radiation_type CuK\a
_diffrn_radiation_wavelength 1.54178
_diffrn_reflns_av_R_equivalents 0.1921
_diffrn_reflns_av_sigmaI/netI 0.4156
_diffrn_reflns_limit_h_max 0
_diffrn_reflns_limit_h_min -8
_diffrn_reflns_limit_k_max 14
_diffrn_reflns_limit_k_min -14
_diffrn_reflns_limit_l_max 29
_diffrn_reflns_limit_l_min -29
_diffrn_reflns_number 8233
_diffrn_reflns_theta_full 49.83
_diffrn_reflns_theta_max 49.83
_diffrn_reflns_theta_min 3.10
_diffrn_standards_decay_% 0.4
_diffrn_standards_interval_count 250
_diffrn_standards_interval_time 120
_diffrn_standards_number 3
_exptl_absorpt_coefficient_mu 0.642
_exptl_absorpt_correction_T_max 0.9686
_exptl_absorpt_correction_T_min 0.8824
_exptl_absorpt_correction_type 'empirical via \y scan data'
_exptl_crystal_colour colourless
_exptl_crystal_density_diffrn 1.197
_exptl_crystal_density_method 'not measured'
_exptl_crystal_description plate
_exptl_crystal_F_000 1448
_exptl_crystal_size_max 0.20
_exptl_crystal_size_mid 0.10
_exptl_crystal_size_min 0.05
_refine_diff_density_max 0.519
_refine_diff_density_min -0.299
_refine_diff_density_rms 0.065
_refine_ls_extinction_method none
_refine_ls_goodness_of_fit_ref 0.959
_refine_ls_hydrogen_treatment 'refined as riding atoms'
_refine_ls_matrix_type full
_refine_ls_number_parameters 392
_refine_ls_number_reflns 7581
_refine_ls_number_restraints 6
_refine_ls_restrained_S_all 0.959
_refine_ls_R_factor_all 0.3872
_refine_ls_R_factor_gt 0.0957
_refine_ls_shift/su_max 0.000
_refine_ls_shift/su_mean 0.000
_refine_ls_structure_factor_coef Fsqd
_refine_ls_weighting_details 'calc w=1/[\s^2^(Fo^2^)+(0.1000P)^2^+0.0000P] where P=(Fo^2^+2Fc^2^)/3'
_refine_ls_weighting_scheme calc
_refine_ls_wR_factor_gt 0.2043
_refine_ls_wR_factor_ref 0.3023
_reflns_number_gt 2053
_reflns_number_total 7581
_reflns_threshold_expression >2sigma(I)
_cod_data_source_file b009451j.txt
_cod_data_source_block fro1070
_cod_original_sg_symbol_H-M P-1
_cod_database_code 7204057

loop_
_symmetry_equiv_pos_as_xyz
'x, y, z'
'-x, -y, -z'

loop_
_atom_site_label
_atom_site_type_symbol
_atom_site_fract_x
_atom_site_fract_y
_atom_site_fract_z
_atom_site_U_iso_or_equiv
_atom_site_adp_type
_atom_site_occupancy
_atom_site_symmetry_multiplicity
_atom_site_calc_flag
_atom_site_refinement_flags
_atom_site_disorder_assembly
_atom_site_disorder_group
C1 C -0.5141(14) -0.0494(8) 0.4445(4) 0.036(3) Uiso 1 1 d . . .
C2 C -0.6344(14) -0.0921(8) 0.4696(4) 0.041(4) Uiso 1 1 d . . .
H2 H -0.7252 -0.0565 0.4803 0.049 Uiso 1 1 calc R . .
C3 C -0.6211(14) -0.1894(8) 0.4791(4) 0.039(4) Uiso 1 1 d . . .
C4 C -0.4869(14) -0.2428(8) 0.4624(4) 0.042(4) Uiso 1 1 d . . .
H4 H -0.4766 -0.3081 0.4688 0.051 Uiso 1 1 calc R . .
C5 C -0.3684(14) -0.1959(8) 0.4358(4) 0.036(3) Uiso 1 1 d . . .
C6 C -0.3785(14) -0.0994(8) 0.4275(4) 0.043(4) Uiso 1 1 d . . .
H6 H -0.2960 -0.0685 0.4110 0.051 Uiso 1 1 calc R . .
C11 C -0.5228(15) 0.0519(9) 0.4293(4) 0.044(4) Uiso 1 1 d . . .
N12 N -0.4293(12) 0.0899(7) 0.3964(3) 0.050(3) Uiso 1 1 d . . .
H12 H -0.3539 0.0590 0.3805 0.060 Uiso 1 1 calc R . .
C13 C -0.4678(14) 0.1913(8) 0.3898(4) 0.053(4) Uiso 1 1 d . . .
H13A H -0.4802 0.2092 0.3583 0.064 Uiso 1 1 calc R . .
H13B H -0.3883 0.2275 0.3987 0.064 Uiso 1 1 calc R . .
C14 C -0.6203(14) 0.2059(8) 0.4206(4) 0.051(4) Uiso 1 1 d . . .
H14A H -0.6177 0.2569 0.4405 0.061 Uiso 1 1 calc R . .
H14B H -0.7070 0.2194 0.4033 0.061 Uiso 1 1 calc R . .
N15 N -0.6302(11) 0.1138(6) 0.4465(3) 0.045(3) Uiso 1 1 d . . .
H15 H -0.6979 0.1022 0.4699 0.054 Uiso 1 1 calc R . .
C31 C -0.7545(14) -0.2365(8) 0.5040(4) 0.036(3) Uiso 1 1 d . . .
N32 N -0.8502(11) -0.2023(7) 0.5367(3) 0.048(3) Uiso 1 1 d . . .
H32 H -0.8436 -0.1501 0.5492 0.058 Uiso 1 1 calc R . .
C33 C -0.9703(15) -0.2674(8) 0.5487(4) 0.059(4) Uiso 1 1 d . . .
H33A H -1.0635 -0.2448 0.5355 0.071 Uiso 1 1 calc R . .
H33B H -0.9967 -0.2757 0.5814 0.071 Uiso 1 1 calc R . .
C34 C -0.9010(14) -0.3581(8) 0.5293(4) 0.050(4) Uiso 1 1 d . . .
H34A H -0.8585 -0.4012 0.5521 0.060 Uiso 1 1 calc R . .
H34B H -0.9760 -0.3895 0.5156 0.060 Uiso 1 1 calc R . .
N35 N -0.7779(11) -0.3214(7) 0.4952(3) 0.045(3) Uiso 1 1 d . . .
H35 H -0.7291 -0.3519 0.4728 0.054 Uiso 1 1 calc R . .
C51 C -0.2269(15) -0.2498(9) 0.4168(4) 0.044(4) Uiso 1 1 d . . .
N52 N -0.1778(11) -0.3308(7) 0.4348(3) 0.046(3) Uiso 1 1 d . . .
H52 H -0.2195 -0.3575 0.4600 0.055 Uiso 1 1 calc R . .
C53 C -0.0390(15) -0.3706(9) 0.4053(4) 0.066(4) Uiso 1 1 d . . .
H53A H -0.0617 -0.4268 0.3915 0.079 Uiso 1 1 calc R . .
H53B H 0.0485 -0.3858 0.4222 0.079 Uiso 1 1 calc R . .
C54 C -0.0077(15) -0.2877(9) 0.3696(4) 0.058(4) Uiso 1 1 d . . .
H54A H 0.0879 -0.2593 0.3727 0.069 Uiso 1 1 calc R . .
H54B H -0.0013 -0.3082 0.3390 0.069 Uiso 1 1 calc R . .
N55 N -0.1423(12) -0.2227(7) 0.3803(3) 0.051(3) Uiso 1 1 d . . .
H55 H -0.1630 -0.1716 0.3640 0.061 Uiso 1 1 calc R . .
O101 O -0.2320(10) -0.0332(6) 0.3392(3) 0.062(3) Uiso 1 1 d . . .
C102 C -0.1958(18) 0.0135(10) 0.3030(5) 0.070(5) Uiso 1 1 d . . .
O103 O -0.2923(11) 0.0940(7) 0.2969(3) 0.077(3) Uiso 1 1 d . . .
N104 N -0.2310(14) 0.1399(8) 0.2543(4) 0.073(4) Uiso 1 1 d . . .
C105 C -0.1092(16) 0.0844(9) 0.2411(4) 0.055(4) Uiso 1 1 d . . .
N106 N -0.0819(13) 0.0077(7) 0.2695(4) 0.057(3) Uiso 1 1 d . . .
C107 C -0.0110(15) 0.1059(9) 0.1989(4) 0.047(4) Uiso 1 1 d . . .
C108 C 0.1348(16) 0.0625(9) 0.1912(5) 0.064(4) Uiso 1 1 d . . .
H108 H 0.1696 0.0196 0.2134 0.077 Uiso 1 1 calc R . .
C109 C 0.2313(17) 0.0804(9) 0.1518(5) 0.067(5) Uiso 1 1 d . . .
H109 H 0.3317 0.0512 0.1470 0.080 Uiso 1 1 calc R . .
C110 C 0.1752(17) 0.1432(9) 0.1193(5) 0.060(4) Uiso 1 1 d . . .
C111 C 0.0295(16) 0.1860(9) 0.1255(4) 0.061(4) Uiso 1 1 d . . .
H111 H -0.0067 0.2273 0.1029 0.073 Uiso 1 1 calc R . .
C112 C -0.0635(17) 0.1671(9) 0.1657(5) 0.068(5) Uiso 1 1 d . . .
H112 H -0.1638 0.1964 0.1705 0.082 Uiso 1 1 calc R . .
O113 O 0.2784(11) 0.1558(7) 0.0799(3) 0.082(3) Uiso 1 1 d . . .
C114 C 0.2257(17) 0.2171(10) 0.0454(4) 0.072(5) Uiso 1 1 d . . .
H11A H 0.1977 0.2801 0.0561 0.086 Uiso 1 1 calc R . .
H11B H 0.1351 0.1938 0.0354 0.086 Uiso 1 1 calc R . .
C115 C 0.3599(16) 0.2198(10) 0.0068(4) 0.071(5) Uiso 1 1 d . . .
H11C H 0.3925 0.1556 -0.0016 0.086 Uiso 1 1 calc R . .
H11D H 0.4476 0.2462 0.0170 0.086 Uiso 1 1 calc R . .
C116 C 0.3140(16) 0.2789(10) -0.0344(4) 0.074(5) Uiso 1 1 d . . .
H11E H 0.2282 0.2514 -0.0451 0.089 Uiso 1 1 calc R . .
H11F H 0.2783 0.3425 -0.0257 0.089 Uiso 1 1 calc R . .
C117 C 0.4492(17) 0.2845(10) -0.0728(5) 0.077(5) Uiso 1 1 d . . .
H11G H 0.5347 0.3116 -0.0618 0.092 Uiso 1 1 calc R . .
H11H H 0.4847 0.2207 -0.0811 0.092 Uiso 1 1 calc R . .
C118 C 0.4101(17) 0.3423(10) -0.1144(4) 0.075(5) Uiso 1 1 d . . .
H11I H 0.3240 0.3155 -0.1253 0.090 Uiso 1 1 calc R . .
H11J H 0.3755 0.4063 -0.1061 0.090 Uiso 1 1 calc R . .
C119 C 0.5399(17) 0.3467(10) -0.1513(5) 0.078(5) Uiso 1 1 d . . .
H11K H 0.5710 0.2827 -0.1603 0.094 Uiso 1 1 calc R . .
H11L H 0.6277 0.3701 -0.1397 0.094 Uiso 1 1 calc R . .
C120 C 0.5070(19) 0.4080(11) -0.1928(5) 0.098(6) Uiso 1 1 d . . .
H12A H 0.4720 0.4717 -0.1841 0.118 Uiso 1 1 calc R . .
H12B H 0.4244 0.3827 -0.2060 0.118 Uiso 1 1 calc R . .
C121 C 0.654(2) 0.4116(12) -0.2282(6) 0.126(7) Uiso 1 1 d . . .
H12C H 0.6793 0.3501 -0.2408 0.151 Uiso 1 1 calc R . .
H12D H 0.7419 0.4266 -0.2137 0.151 Uiso 1 1 calc R . .
C122 C 0.626(2) 0.4878(13) -0.2665(6) 0.130(7) Uiso 1 1 d . . .
H12E H 0.5383 0.4706 -0.2803 0.156 Uiso 1 1 calc R . .
H12F H 0.5943 0.5473 -0.2525 0.156 Uiso 1 1 calc R . .
C123 C 0.754(3) 0.5052(14) -0.3030(7) 0.167(9) Uiso 1 1 d D . .
H12G H 0.7842 0.4486 -0.3195 0.201 Uiso 1 1 calc R . .
H12H H 0.8438 0.5240 -0.2908 0.201 Uiso 1 1 calc R . .
C124 C 0.689(2) 0.5863(13) -0.3343(6) 0.141(8) Uiso 1 1 d D . .
H12I H 0.5902 0.5733 -0.3436 0.170 Uiso 1 1 calc R . .
H12J H 0.6793 0.6475 -0.3211 0.170 Uiso 1 1 calc R . .
C125 C 0.818(2) 0.5769(15) -0.3703(7) 0.184(10) Uiso 1 1 d D . .
H12K H 0.9138 0.5802 -0.3581 0.276 Uiso 1 1 calc R . .
H12L H 0.8077 0.6273 -0.3933 0.276 Uiso 1 1 calc R . .
H12M H 0.8179 0.5169 -0.3833 0.276 Uiso 1 1 calc R . .
O201 O -0.1310(10) -0.0796(6) 0.4900(3) 0.058(3) Uiso 1 1 d . . .
C202 C -0.0516(15) -0.0569(9) 0.4547(4) 0.047(4) Uiso 1 1 d . . .
O203 O 0.0623(10) -0.1217(5) 0.4367(3) 0.051(3) Uiso 1 1 d . . .
N204 N 0.1417(12) -0.0786(7) 0.3956(3) 0.048(3) Uiso 1 1 d . . .
C205 C 0.0730(14) 0.0054(8) 0.3948(4) 0.039(4) Uiso 1 1 d . . .
N206 N -0.0473(12) 0.0240(7) 0.4281(3) 0.051(3) Uiso 1 1 d . . .
C207 C 0.1214(14) 0.0736(8) 0.3582(4) 0.039(4) Uiso 1 1 d . . .
C208 C 0.2677(15) 0.0637(9) 0.3334(4) 0.050(4) Uiso 1 1 d . . .
H208 H 0.3372 0.0144 0.3419 0.060 Uiso 1 1 calc R . .
C209 C 0.3146(15) 0.1237(8) 0.2968(4) 0.050(4) Uiso 1 1 d . . .
H209 H 0.4142 0.1152 0.2807 0.060 Uiso 1 1 calc R . .
C210 C 0.2137(16) 0.1956(9) 0.2843(4) 0.052(4) Uiso 1 1 d . . .
C211 C 0.0657(15) 0.2076(9) 0.3081(4) 0.052(4) Uiso 1 1 d . . .
H211 H -0.0039 0.2559 0.2986 0.062 Uiso 1 1 calc R . .
C212 C 0.0201(15) 0.1487(8) 0.3457(4) 0.049(4) Uiso 1 1 d . . .
H212 H -0.0776 0.1592 0.3626 0.059 Uiso 1 1 calc R . .
O213 O 0.2439(10) 0.2568(6) 0.2475(3) 0.063(3) Uiso 1 1 d . . .
C214 C 0.3902(15) 0.2439(9) 0.2191(4) 0.062(4) Uiso 1 1 d . . .
H21A H 0.4086 0.1785 0.2110 0.074 Uiso 1 1 calc R . .
H21B H 0.4742 0.2589 0.2351 0.074 Uiso 1 1 calc R . .
C215 C 0.3841(15) 0.3088(9) 0.1773(4) 0.059(4) Uiso 1 1 d . . .
H21C H 0.3644 0.3739 0.1859 0.070 Uiso 1 1 calc R . .
H21D H 0.2989 0.2937 0.1619 0.070 Uiso 1 1 calc R . .
C216 C 0.5346(15) 0.2997(9) 0.1454(4) 0.058(4) Uiso 1 1 d . . .
H21E H 0.5555 0.2340 0.1379 0.070 Uiso 1 1 calc R . .
H21F H 0.6188 0.3162 0.1608 0.070 Uiso 1 1 calc R . .
C217 C 0.5335(15) 0.3619(9) 0.1016(4) 0.063(4) Uiso 1 1 d . . .
H21G H 0.4497 0.3447 0.0861 0.075 Uiso 1 1 calc R . .
H21H H 0.5104 0.4274 0.1093 0.075 Uiso 1 1 calc R . .
C218 C 0.6819(15) 0.3558(9) 0.0693(4) 0.064(4) Uiso 1 1 d . . .
H21I H 0.7077 0.2902 0.0621 0.077 Uiso 1 1 calc R . .
H21J H 0.7654 0.3759 0.0839 0.077 Uiso 1 1 calc R . .
C219 C 0.6720(15) 0.4155(9) 0.0260(4) 0.064(4) Uiso 1 1 d . . .
H21K H 0.6474 0.4812 0.0332 0.076 Uiso 1 1 calc R . .
H21L H 0.5873 0.3960 0.0116 0.076 Uiso 1 1 calc R . .
C220 C 0.8216(16) 0.4091(9) -0.0075(4) 0.074(5) Uiso 1 1 d . . .
H22A H 0.9058 0.4300 0.0066 0.089 Uiso 1 1 calc R . .
H22B H 0.8476 0.3432 -0.0142 0.089 Uiso 1 1 calc R . .
C221 C 0.8101(16) 0.4676(9) -0.0516(4) 0.069(5) Uiso 1 1 d . . .
H22C H 0.7257 0.4463 -0.0655 0.083 Uiso 1 1 calc R . .
H22D H 0.7827 0.5332 -0.0446 0.083 Uiso 1 1 calc R . .
C222 C 0.9536(17) 0.4641(10) -0.0853(5) 0.080(5) Uiso 1 1 d . . .
H22E H 0.9809 0.3987 -0.0925 0.096 Uiso 1 1 calc R . .
H22F H 1.0383 0.4853 -0.0715 0.096 Uiso 1 1 calc R . .
C223 C 0.9400(16) 0.5225(10) -0.1282(4) 0.076(5) Uiso 1 1 d D . .
H22G H 0.8542 0.5021 -0.1418 0.091 Uiso 1 1 calc R . .
H22H H 0.9146 0.5882 -0.1210 0.091 Uiso 1 1 calc R . .
C224 C 1.0861(17) 0.5176(11) -0.1631(5) 0.097(6) Uiso 1 1 d D . .
H22I H 1.1143 0.4516 -0.1690 0.117 Uiso 1 1 calc R . .
H22J H 1.1706 0.5408 -0.1499 0.117 Uiso 1 1 calc R . .
C225 C 1.073(2) 0.5712(11) -0.2065(5) 0.124(7) Uiso 1 1 d D . .
H22K H 0.9892 0.5497 -0.2199 0.186 Uiso 1 1 calc R . .
H22L H 1.1690 0.5616 -0.2266 0.186 Uiso 1 1 calc R . .
H22M H 1.0532 0.6375 -0.2015 0.186 Uiso 1 1 calc R . .
O301 O -0.3030(11) -0.4395(6) 0.5047(3) 0.074(3) Uiso 1 1 d . . .
C302 C -0.3924(17) -0.4656(10) 0.5375(5) 0.060(4) Uiso 1 1 d . . .
O303 O -0.5200(10) -0.4079(6) 0.5546(3) 0.061(3) Uiso 1 1 d . . .
N304 N -0.5982(12) -0.4557(8) 0.5920(3) 0.057(3) Uiso 1 1 d . . .
C305 C -0.5148(15) -0.5355(9) 0.5960(4) 0.045(4) Uiso 1 1 d . . .
N306 N -0.3913(11) -0.5467(7) 0.5628(3) 0.045(3) Uiso 1 1 d . . .
C307 C -0.5494(15) -0.6065(9) 0.6338(4) 0.047(4) Uiso 1 1 d . . .
C308 C -0.6734(15) -0.5928(9) 0.6665(4) 0.054(4) Uiso 1 1 d . . .
H308 H -0.7414 -0.5389 0.6645 0.065 Uiso 1 1 calc R . .
C309 C -0.6992(16) -0.6602(9) 0.7037(4) 0.062(4) Uiso 1 1 d . . .
H309 H -0.7852 -0.6517 0.7259 0.074 Uiso 1 1 calc R . .
C310 C -0.5970(17) -0.7375(10) 0.7068(5) 0.062(4) Uiso 1 1 d . . .
C311 C -0.4737(16) -0.7512(9) 0.6734(4) 0.058(4) Uiso 1 1 d . . .
H311 H -0.4057 -0.8052 0.6752 0.070 Uiso 1 1 calc R . .
C312 C -0.4497(15) -0.6854(8) 0.6371(4) 0.046(4) Uiso 1 1 d . . .
H312 H -0.3647 -0.6948 0.6147 0.056 Uiso 1 1 calc R . .
O313 O -0.6333(11) -0.7962(7) 0.7448(3) 0.073(3) Uiso 1 1 d . . .
C314 C -0.5325(18) -0.8778(10) 0.7471(5) 0.083(5) Uiso 1 1 d . . .
H31A H -0.4305 -0.8619 0.7526 0.100 Uiso 1 1 calc R . .
H31B H -0.5210 -0.9096 0.7190 0.100 Uiso 1 1 calc R . .
C315 C -0.6070(17) -0.9417(10) 0.7868(4) 0.078(5) Uiso 1 1 d . . .
H31C H -0.7146 -0.9464 0.7824 0.094 Uiso 1 1 calc R . .
H31D H -0.5552 -1.0047 0.7839 0.094 Uiso 1 1 calc R . .
C316 C -0.6083(16) -0.9178(9) 0.8342(4) 0.068(4) Uiso 1 1 d . . .
H31E H -0.6688 -0.8578 0.8389 0.081 Uiso 1 1 calc R . .
H31F H -0.5024 -0.9094 0.8392 0.081 Uiso 1 1 calc R . .
C317 C -0.6744(16) -0.9910(9) 0.8683(4) 0.067(5) Uiso 1 1 d . . .
H31G H -0.7804 -0.9979 0.8629 0.081 Uiso 1 1 calc R . .
H31H H -0.6155 -1.0509 0.8621 0.081 Uiso 1 1 calc R . .
C318 C -0.6788(16) -0.9772(9) 0.9164(4) 0.071(5) Uiso 1 1 d . . .
H31I H -0.7411 -0.9187 0.9233 0.085 Uiso 1 1 calc R . .
H31J H -0.5736 -0.9691 0.9221 0.085 Uiso 1 1 calc R . .
C319 C -0.7422(17) -1.0545(10) 0.9483(4) 0.079(5) Uiso 1 1 d . . .
H31K H -0.6761 -1.1121 0.9424 0.094 Uiso 1 1 calc R . .
H31L H -0.8447 -1.0652 0.9411 0.094 Uiso 1 1 calc R . .
C320 C -0.7569(17) -1.0403(10) 0.9979(5) 0.078(5) Uiso 1 1 d . . .
H32A H -0.6539 -1.0329 1.0057 0.093 Uiso 1 1 calc R . .
H32B H -0.8196 -0.9815 1.0039 0.093 Uiso 1 1 calc R . .
C321 C -0.8268(17) -1.1172(10) 1.0282(5) 0.085(5) Uiso 1 1 d . . .
H32C H -0.7631 -1.1756 1.0223 0.102 Uiso 1 1 calc R . .
H32D H -0.9288 -1.1252 1.0199 0.102 Uiso 1 1 calc R . .
C322 C -0.8452(17) -1.1043(10) 1.0779(5) 0.082(5) Uiso 1 1 d . . .
H32E H -0.7439 -1.0942 1.0861 0.098 Uiso 1 1 calc R . .
H32F H -0.9123 -1.0473 1.0840 0.098 Uiso 1 1 calc R . .
C323 C -0.9106(17) -1.1838(10) 1.1076(4) 0.079(5) Uiso 1 1 d D . .
H32G H -0.8430 -1.2407 1.1017 0.095 Uiso 1 1 calc R . .
H32H H -1.0114 -1.1942 1.0992 0.095 Uiso 1 1 calc R . .
C324 C -0.9308(17) -1.1704(9) 1.1586(4) 0.078(5) Uiso 1 1 d D . .
H32I H -0.8298 -1.1612 1.1672 0.093 Uiso 1 1 calc R . .
H32J H -0.9973 -1.1130 1.1646 0.093 Uiso 1 1 calc R . .
C325 C -0.9979(19) -1.2491(10) 1.1871(5) 0.111(6) Uiso 1 1 d D . .
H32K H -1.0965 -1.2604 1.1782 0.166 Uiso 1 1 calc R . .
H32L H -1.0128 -1.2336 1.2184 0.166 Uiso 1 1 calc R . .
H32M H -0.9285 -1.3052 1.1836 0.166 Uiso 1 1 calc R . .
O401 O -0.1246(13) -0.8606(7) 0.7055(3) 0.108(4) Uiso 1 1 d . . .

loop_
_atom_type_symbol
_atom_type_description
_atom_type_scat_dispersion_real
_atom_type_scat_dispersion_imag
_atom_type_scat_source
C C 0.0181 0.0091 'International Tables Vol C Tables 4.2.6.8 and 6.1.1.4'
H H 0.0000 0.0000 'International Tables Vol C Tables 4.2.6.8 and 6.1.1.4'
N N 0.0311 0.0180 'International Tables Vol C Tables 4.2.6.8 and 6.1.1.4'
O O 0.0492 0.0322 'International Tables Vol C Tables 4.2.6.8 and 6.1.1.4'

loop_
_geom_angle_atom_site_label_1
_geom_angle_atom_site_label_2
_geom_angle_atom_site_label_3
_geom_angle
_geom_angle_site_symmetry_1
_geom_angle_site_symmetry_3
_geom_angle_publ_flag
C2 C1 C6 122.3(12) . . ?
C2 C1 C11 123.0(11) . . ?
C6 C1 C11 114.4(11) . . ?
C1 C2 C3 119.3(12) . . ?
C2 C3 C4 120.3(12) . . ?
C2 C3 C31 119.4(11) . . ?
C4 C3 C31 120.1(11) . . ?
C3 C4 C5 118.1(12) . . ?
C6 C5 C4 121.9(12) . . ?
C6 C5 C51 118.4(11) . . ?
C4 C5 C51 119.7(11) . . ?
C5 C6 C1 118.0(12) . . ?
N12 C11 N15 111.7(11) . . ?
N12 C11 C1 124.6(12) . . ?
N15 C11 C1 123.7(12) . . ?
C11 N12 C13 111.4(11) . . ?
N12 C13 C14 102.8(10) . . ?
N15 C14 C13 102.0(10) . . ?
C11 N15 C14 110.9(10) . . ?
N35 C31 N32 114.5(12) . . ?
N35 C31 C3 119.8(11) . . ?
N32 C31 C3 125.5(12) . . ?
C31 N32 C33 107.3(11) . . ?
N32 C33 C34 104.5(10) . . ?
N35 C34 C33 99.9(10) . . ?
C31 N35 C34 109.2(10) . . ?
N55 C51 N52 113.8(12) . . ?
N55 C51 C5 123.1(12) . . ?
N52 C51 C5 123.1(12) . . ?
C51 N52 C53 109.7(10) . . ?
N52 C53 C54 101.5(10) . . ?
N55 C54 C53 102.3(10) . . ?
C51 N55 C54 111.9(11) . . ?
O101 C102 N106 135.2(15) . . ?
O101 C102 O103 114.0(14) . . ?
N106 C102 O103 110.6(13) . . ?
C102 O103 N104 106.3(11) . . ?
C105 N104 O103 102.6(11) . . ?
N104 C105 N106 115.7(13) . . ?
N104 C105 C107 120.7(13) . . ?
N106 C105 C107 123.6(13) . . ?
C102 N106 C105 104.7(12) . . ?
C108 C107 C112 119.1(14) . . ?
C108 C107 C105 119.6(13) . . ?
C112 C107 C105 121.3(13) . . ?
C107 C108 C109 121.7(14) . . ?
C108 C109 C110 117.7(14) . . ?
C111 C110 C109 122.1(14) . . ?
C111 C110 O113 123.6(13) . . ?
C109 C110 O113 114.3(13) . . ?
C110 C111 C112 118.5(14) . . ?
C107 C112 C111 120.9(14) . . ?
C110 O113 C114 116.6(11) . . ?
O113 C114 C115 106.1(11) . . ?
C114 C115 C116 111.5(11) . . ?
C117 C116 C115 111.9(12) . . ?
C118 C117 C116 114.1(12) . . ?
C119 C118 C117 113.9(13) . . ?
C118 C119 C120 115.3(13) . . ?
C119 C120 C121 110.6(14) . . ?
C120 C121 C122 109.5(15) . . ?
C123 C122 C121 118.4(16) . . ?
C122 C123 C124 105.1(17) . . ?
C125 C124 C123 94.5(15) . . ?
O201 C202 N206 132.7(13) . . ?
O201 C202 O203 118.2(12) . . ?
N206 C202 O203 109.1(11) . . ?
C202 O203 N204 108.1(9) . . ?
C205 N204 O203 101.7(9) . . ?
N204 C205 N206 117.4(11) . . ?
N204 C205 C207 119.4(12) . . ?
N206 C205 C207 123.1(12) . . ?
C202 N206 C205 103.6(10) . . ?
C208 C207 C212 118.2(12) . . ?
C208 C207 C205 120.8(12) . . ?
C212 C207 C205 121.0(12) . . ?
C209 C208 C207 122.5(13) . . ?
C210 C209 C208 118.9(13) . . ?
C209 C210 O213 124.3(12) . . ?
C209 C210 C211 120.3(13) . . ?
O213 C210 C211 115.2(12) . . ?
C212 C211 C210 120.7(13) . . ?
C211 C212 C207 119.3(12) . . ?
C210 O213 C214 118.4(10) . . ?
O213 C214 C215 107.8(11) . . ?
C214 C215 C216 111.3(11) . . ?
C215 C216 C217 113.7(11) . . ?
C218 C217 C216 115.2(11) . . ?
C217 C218 C219 112.9(11) . . ?
C218 C219 C220 113.5(11) . . ?
C221 C220 C219 113.4(12) . . ?
C222 C221 C220 115.4(12) . . ?
C221 C222 C223 114.5(12) . . ?
C224 C223 C222 114.5(12) . . ?
C223 C224 C225 115.5(13) . . ?
O301 C302 N306 130.2(14) . . ?
O301 C302 O303 121.4(13) . . ?
N306 C302 O303 108.4(12) . . ?
C302 O303 N304 108.3(10) . . ?
C305 N304 O303 103.9(10) . . ?
N304 C305 N306 114.4(12) . . ?
N304 C305 C307 122.6(13) . . ?
N306 C305 C307 123.0(12) . . ?
C302 N306 C305 104.9(11) . . ?
C308 C307 C312 119.7(13) . . ?
C308 C307 C305 121.4(12) . . ?
C312 C307 C305 118.8(12) . . ?
C307 C308 C309 120.1(13) . . ?
C310 C309 C308 119.3(14) . . ?
C309 C310 C311 120.1(15) . . ?
C309 C310 O313 113.5(13) . . ?
C311 C310 O313 126.3(14) . . ?
C310 C311 C312 120.2(14) . . ?
C307 C312 C311 120.5(13) . . ?
C310 O313 C314 113.8(11) . . ?
O313 C314 C315 106.1(12) . . ?
C316 C315 C314 120.7(12) . . ?
C315 C316 C317 113.4(12) . . ?
C318 C317 C316 119.0(12) . . ?
C317 C318 C319 115.9(12) . . ?
C318 C319 C320 117.3(12) . . ?
C321 C320 C319 115.3(12) . . ?
C320 C321 C322 116.5(13) . . ?
C323 C322 C321 115.7(12) . . ?
C322 C323 C324 115.7(12) . . ?
C325 C324 C323 114.6(12) . . ?

loop_
_geom_bond_atom_site_label_1
_geom_bond_atom_site_label_2
_geom_bond_distance
_geom_bond_site_symmetry_2
_geom_bond_publ_flag
C1 C2 1.367(15) . ?
C1 C6 1.390(14) . ?
C1 C11 1.487(15) . ?
C2 C3 1.400(14) . ?
C3 C4 1.402(14) . ?
C3 C31 1.479(15) . ?
C4 C5 1.405(14) . ?
C5 C6 1.383(14) . ?
C5 C51 1.474(15) . ?
C11 N12 1.308(13) . ?
C11 N15 1.317(13) . ?
N12 C13 1.468(13) . ?
C13 C14 1.526(15) . ?
C14 N15 1.482(13) . ?
C31 N35 1.302(13) . ?
C31 N32 1.298(12) . ?
N32 C33 1.453(13) . ?
C33 C34 1.508(14) . ?
C34 N35 1.481(13) . ?
C51 N55 1.287(13) . ?
C51 N52 1.310(13) . ?
N52 C53 1.499(14) . ?
C53 C54 1.555(15) . ?
C54 N55 1.457(13) . ?
O101 C102 1.249(15) . ?
C102 N106 1.318(15) . ?
C102 O103 1.391(15) . ?
O103 N104 1.448(12) . ?
N104 C105 1.311(14) . ?
C105 N106 1.367(14) . ?
C105 C107 1.459(16) . ?
C107 C108 1.372(16) . ?
C107 C112 1.382(15) . ?
C108 C109 1.375(16) . ?
C109 C110 1.393(15) . ?
C110 C111 1.366(16) . ?
C110 O113 1.396(14) . ?
C111 C112 1.381(15) . ?
O113 C114 1.412(14) . ?
C114 C115 1.532(16) . ?
C115 C116 1.531(16) . ?
C116 C117 1.536(16) . ?
C117 C118 1.513(16) . ?
C118 C119 1.475(16) . ?
C119 C120 1.520(17) . ?
C120 C121 1.56(2) . ?
C121 C122 1.56(2) . ?
C122 C123 1.48(2) . ?
C123 C124 1.564(12) . ?
C124 C125 1.458(12) . ?
O201 C202 1.220(13) . ?
C202 N206 1.359(14) . ?
C202 O203 1.387(13) . ?
O203 N204 1.451(11) . ?
N204 C205 1.300(12) . ?
C205 N206 1.371(13) . ?
C205 C207 1.457(15) . ?
C207 C208 1.393(15) . ?
C207 C212 1.401(14) . ?
C208 C209 1.381(15) . ?
C209 C210 1.369(15) . ?
C210 O213 1.368(13) . ?
C210 C211 1.395(16) . ?
C211 C212 1.391(14) . ?
O213 C214 1.443(13) . ?
C214 C215 1.512(15) . ?
C215 C216 1.521(15) . ?
C216 C217 1.535(15) . ?
C217 C218 1.511(15) . ?
C218 C219 1.511(15) . ?
C219 C220 1.539(16) . ?
C220 C221 1.525(15) . ?
C221 C222 1.500(16) . ?
C222 C223 1.499(16) . ?
C223 C224 1.537(12) . ?
C224 C225 1.477(12) . ?
O301 C302 1.225(14) . ?
C302 N306 1.340(14) . ?
C302 O303 1.395(14) . ?
O303 N304 1.397(11) . ?
N304 C305 1.313(13) . ?
C305 N306 1.373(13) . ?
C305 C307 1.484(15) . ?
C307 C308 1.372(15) . ?
C307 C312 1.377(14) . ?
C308 C309 1.427(16) . ?
C309 C310 1.372(16) . ?
C310 C311 1.379(16) . ?
C310 O313 1.383(14) . ?
C311 C312 1.393(15) . ?
O313 C314 1.410(14) . ?
C314 C315 1.551(16) . ?
C315 C316 1.489(15) . ?
C316 C317 1.502(15) . ?
C317 C318 1.469(15) . ?
C318 C319 1.498(16) . ?
C319 C320 1.508(16) . ?
C320 C321 1.490(17) . ?
C321 C322 1.503(16) . ?
C322 C323 1.494(16) . ?
C323 C324 1.542(11) . ?
C324 C325 1.475(12) . ?

loop_
_geom_torsion_atom_site_label_1
_geom_torsion_atom_site_label_2
_geom_torsion_atom_site_label_3
_geom_torsion_atom_site_label_4
_geom_torsion
_geom_torsion_site_symmetry_1
_geom_torsion_site_symmetry_2
_geom_torsion_site_symmetry_3
_geom_torsion_site_symmetry_4
_geom_torsion_publ_flag
C6 C1 C2 C3 0.6(18) . . . . ?
C11 C1 C2 C3 174.6(11) . . . . ?
C1 C2 C3 C4 -1.2(17) . . . . ?
C1 C2 C3 C31 -176.4(11) . . . . ?
C2 C3 C4 C5 -0.5(17) . . . . ?
C31 C3 C4 C5 174.7(10) . . . . ?
C3 C4 C5 C6 2.8(17) . . . . ?
C3 C4 C5 C51 -178.7(10) . . . . ?
C4 C5 C6 C1 -3.4(17) . . . . ?
C51 C5 C6 C1 178.1(10) . . . . ?
C2 C1 C6 C5 1.6(17) . . . . ?
C11 C1 C6 C5 -172.8(10) . . . . ?
C2 C1 C11 N12 -161.3(12) . . . . ?
C6 C1 C11 N12 13.1(18) . . . . ?
C2 C1 C11 N15 16.0(19) . . . . ?
C6 C1 C11 N15 -169.6(11) . . . . ?
N15 C11 N12 C13 2.5(15) . . . . ?
C1 C11 N12 C13 -179.9(11) . . . . ?
C11 N12 C13 C14 -8.4(14) . . . . ?
N12 C13 C14 N15 10.2(12) . . . . ?
N12 C11 N15 C14 5.0(15) . . . . ?
C1 C11 N15 C14 -172.6(11) . . . . ?
C13 C14 N15 C11 -9.7(13) . . . . ?
C2 C3 C31 N35 146.5(11) . . . . ?
C4 C3 C31 N35 -28.6(17) . . . . ?
C2 C3 C31 N32 -37.5(18) . . . . ?
C4 C3 C31 N32 147.3(12) . . . . ?
N35 C31 N32 C33 -8.7(15) . . . . ?
C3 C31 N32 C33 175.1(11) . . . . ?
C31 N32 C33 C34 18.9(13) . . . . ?
N32 C33 C34 N35 -20.6(12) . . . . ?
N32 C31 N35 C34 -5.8(14) . . . . ?
C3 C31 N35 C34 170.6(10) . . . . ?
C33 C34 N35 C31 16.6(12) . . . . ?
C6 C5 C51 N55 -28.5(18) . . . . ?
C4 C5 C51 N55 153.0(12) . . . . ?
C6 C5 C51 N52 153.3(12) . . . . ?
C4 C5 C51 N52 -25.3(18) . . . . ?
N55 C51 N52 C53 -3.0(16) . . . . ?
C5 C51 N52 C53 175.4(11) . . . . ?
C51 N52 C53 C54 7.0(14) . . . . ?
N52 C53 C54 N55 -7.9(12) . . . . ?
N52 C51 N55 C54 -2.9(16) . . . . ?
C5 C51 N55 C54 178.7(11) . . . . ?
C53 C54 N55 C51 7.1(14) . . . . ?
O101 C102 O103 N104 178.5(11) . . . . ?
N106 C102 O103 N104 1.6(15) . . . . ?
C102 O103 N104 C105 -0.9(13) . . . . ?
O103 N104 C105 N106 0.0(15) . . . . ?
O103 N104 C105 C107 -179.5(11) . . . . ?
O101 C102 N106 C105 -177.5(17) . . . . ?
O103 C102 N106 C105 -1.6(16) . . . . ?
N104 C105 N106 C102 1.0(17) . . . . ?
C107 C105 N106 C102 -179.5(13) . . . . ?
N104 C105 C107 C108 163.0(13) . . . . ?
N106 C105 C107 C108 -16(2) . . . . ?
N104 C105 C107 C112 -19(2) . . . . ?
N106 C105 C107 C112 161.6(12) . . . . ?
C112 C107 C108 C109 2(2) . . . . ?
C105 C107 C108 C109 179.8(12) . . . . ?
C107 C108 C109 C110 -1(2) . . . . ?
C108 C109 C110 C111 0(2) . . . . ?
C108 C109 C110 O113 -178.4(12) . . . . ?
C109 C110 C111 C112 1(2) . . . . ?
O113 C110 C111 C112 179.0(12) . . . . ?
C108 C107 C112 C111 -1(2) . . . . ?
C105 C107 C112 C111 -179.0(13) . . . . ?
C110 C111 C112 C107 0(2) . . . . ?
C111 C110 O113 C114 0.5(19) . . . . ?
C109 C110 O113 C114 178.5(11) . . . . ?
C110 O113 C114 C115 179.0(11) . . . . ?
O113 C114 C115 C116 176.0(11) . . . . ?
C114 C115 C116 C117 178.3(12) . . . . ?
C115 C116 C117 C118 -180.0(12) . . . . ?
C116 C117 C118 C119 -179.5(13) . . . . ?
C117 C118 C119 C120 -177.2(13) . . . . ?
C118 C119 C120 C121 176.9(14) . . . . ?
C119 C120 C121 C122 -170.3(14) . . . . ?
C120 C121 C122 C123 177.9(17) . . . . ?
C121 C122 C123 C124 -178.4(16) . . . . ?
C122 C123 C124 C125 -169.3(18) . . . . ?
O201 C202 O203 N204 -179.3(11) . . . . ?
N206 C202 O203 N204 -0.8(13) . . . . ?
C202 O203 N204 C205 2.5(12) . . . . ?
O203 N204 C205 N206 -3.6(14) . . . . ?
O203 N204 C205 C207 179.2(10) . . . . ?
O201 C202 N206 C205 177.0(15) . . . . ?
O203 C202 N206 C205 -1.2(13) . . . . ?
N204 C205 N206 C202 3.2(15) . . . . ?
C207 C205 N206 C202 -179.7(12) . . . . ?
N204 C205 C207 C208 -22.2(18) . . . . ?
N206 C205 C207 C208 160.7(12) . . . . ?
N204 C205 C207 C212 155.2(12) . . . . ?
N206 C205 C207 C212 -21.9(19) . . . . ?
C212 C207 C208 C209 -1.4(19) . . . . ?
C205 C207 C208 C209 176.1(11) . . . . ?
C207 C208 C209 C210 0.0(19) . . . . ?
C208 C209 C210 O213 -176.8(12) . . . . ?
C208 C209 C210 C211 -0.4(19) . . . . ?
C209 C210 C211 C212 2(2) . . . . ?
O213 C210 C211 C212 178.9(11) . . . . ?
C210 C211 C212 C207 -3.6(19) . . . . ?
C208 C207 C212 C211 3.1(18) . . . . ?
C205 C207 C212 C211 -174.4(11) . . . . ?
C209 C210 O213 C214 1.5(18) . . . . ?
C211 C210 O213 C214 -175.1(11) . . . . ?
C210 O213 C214 C215 170.6(11) . . . . ?
O213 C214 C215 C216 -180.0(10) . . . . ?
C214 C215 C216 C217 178.3(11) . . . . ?
C215 C216 C217 C218 179.2(12) . . . . ?
C216 C217 C218 C219 177.7(11) . . . . ?
C217 C218 C219 C220 -179.2(12) . . . . ?
C218 C219 C220 C221 178.7(12) . . . . ?
C219 C220 C221 C222 179.6(13) . . . . ?
C220 C221 C222 C223 -179.7(12) . . . . ?
C221 C222 C223 C224 -179.0(13) . . . . ?
C222 C223 C224 C225 177.3(14) . . . . ?
O301 C302 O303 N304 -179.1(13) . . . . ?
N306 C302 O303 N304 0.7(14) . . . . ?
C302 O303 N304 C305 1.4(13) . . . . ?
O303 N304 C305 N306 -3.1(14) . . . . ?
O303 N304 C305 C307 175.5(11) . . . . ?
O301 C302 N306 C305 177.4(15) . . . . ?
O303 C302 N306 C305 -2.4(14) . . . . ?
N304 C305 N306 C302 3.6(16) . . . . ?
C307 C305 N306 C302 -175.1(12) . . . . ?
N304 C305 C307 C308 1(2) . . . . ?
N306 C305 C307 C308 179.6(12) . . . . ?
N304 C305 C307 C312 -175.4(12) . . . . ?
N306 C305 C307 C312 3.1(19) . . . . ?
C312 C307 C308 C309 0(2) . . . . ?
C305 C307 C308 C309 -176.8(12) . . . . ?
C307 C308 C309 C310 1(2) . . . . ?
C308 C309 C310 C311 -2(2) . . . . ?
C308 C309 C310 O313 178.7(12) . . . . ?
C309 C310 C311 C312 2(2) . . . . ?
O313 C310 C311 C312 -179.1(12) . . . . ?
C308 C307 C312 C311 0(2) . . . . ?
C305 C307 C312 C311 176.6(12) . . . . ?
C310 C311 C312 C307 -1(2) . . . . ?
C309 C310 O313 C314 177.4(12) . . . . ?
C311 C310 O313 C314 -2(2) . . . . ?
C310 O313 C314 C315 -170.5(11) . . . . ?
O313 C314 C315 C316 -72.4(17) . . . . ?
C314 C315 C316 C317 -175.7(13) . . . . ?
C315 C316 C317 C318 178.5(12) . . . . ?
C316 C317 C318 C319 -178.3(13) . . . . ?
C317 C318 C319 C320 -176.6(12) . . . . ?
C318 C319 C320 C321 177.4(13) . . . . ?
C319 C320 C321 C322 -179.1(13) . . . . ?
C320 C321 C322 C323 -178.0(14) . . . . ?
C321 C322 C323 C324 -179.5(13) . . . . ?
C322 C323 C324 C325 179.0(14) . . . . ?

loop_
_cod_related_entry_id
_cod_related_entry_database
_cod_related_entry_code
1 ChemSpider 30653699
